data_4127907
loop_
_publ_author_name
'Wu, Lianqian'
'Wang, Fei'
'Chen, Pinhong'
'Liu, Guosheng'

_publ_section_title
;
 Enantioselective Construction of Quaternary All-Carbon Centers via
 Copper-Catalyzed Arylation of Tertiary Carbon-Centered Radicals.
;
_journal_issue 5
_journal_name_full 'Journal of the American Chemical Society'
_journal_page_first 1887
_journal_page_last 1892
_journal_paper_doi 10.1021/jacs.8b13052
_journal_volume 141
_journal_year 2019
_chemical_absolute_configuration rmad
_chemical_formula_moiety 'C17 H15 F4 N O'
_chemical_formula_sum 'C17 H15 F4 N O'
_chemical_formula_weight 325.30
_space_group_crystal_system orthorhombic
_space_group_IT_number 19
_space_group_name_Hall 'P 2ac 2ab'
_space_group_name_H-M_alt 'P 21 21 21'
_symmetry_space_group_name_Hall 'P 2ac 2ab'
_symmetry_space_group_name_H-M 'P 21 21 21'
_atom_sites_solution_hydrogens geom
_atom_sites_solution_primary dual
_audit_creation_date 2018-07-17
_audit_creation_method
;
Olex2 1.2
(compiled 2018.05.29 svn.r3508 for OlexSys, GUI svn.r5506)
;
_cell_angle_alpha 90
_cell_angle_beta 90
_cell_angle_gamma 90
_cell_formula_units_Z 8
_cell_length_a 10.24270(10)
_cell_length_b 17.1382(2)
_cell_length_c 17.4927(2)
_cell_measurement_reflns_used 9965
_cell_measurement_temperature 170(2)
_cell_measurement_theta_max 54.839
_cell_measurement_theta_min 4.353
_cell_volume 3070.69(6)
_computing_cell_refinement 'SAINT v8.37A (Bruker, 2015)'
_computing_data_reduction 'SAINT v8.37A (Bruker, 2015)'
_computing_molecular_graphics 'Olex2 (Dolomanov et al., 2009)'
_computing_publication_material 'Olex2 (Dolomanov et al., 2009)'
_computing_structure_refinement 'ShelXL (Sheldrick, 2015)'
_computing_structure_solution 'ShelXT (Sheldrick, 2015)'
_diffrn_ambient_temperature 170.0
_diffrn_measured_fraction_theta_full 0.997
_diffrn_measured_fraction_theta_max 0.997
_diffrn_measurement_device_type 'Bruker D8 Venture'
_diffrn_measurement_method '\f and \w scans'
_diffrn_radiation_type GaK\a
_diffrn_radiation_wavelength 1.34139
_diffrn_reflns_av_R_equivalents 0.0414
_diffrn_reflns_av_unetI/netI 0.0345
_diffrn_reflns_Laue_measured_fraction_full 0.997
_diffrn_reflns_Laue_measured_fraction_max 0.997
_diffrn_reflns_limit_h_max 11
_diffrn_reflns_limit_h_min -12
_diffrn_reflns_limit_k_max 20
_diffrn_reflns_limit_k_min -20
_diffrn_reflns_limit_l_max 21
_diffrn_reflns_limit_l_min -21
_diffrn_reflns_number 24708
_diffrn_reflns_point_group_measured_fraction_full 0.997
_diffrn_reflns_point_group_measured_fraction_max 0.996
_diffrn_reflns_theta_full 53.594
_diffrn_reflns_theta_max 54.870
_diffrn_reflns_theta_min 4.352
_diffrn_standards_number 0
_exptl_absorpt_coefficient_mu 0.669
_exptl_absorpt_correction_T_max 0.7508
_exptl_absorpt_correction_T_min 0.6339
_exptl_absorpt_correction_type multi-scan
_exptl_absorpt_process_details
'SADABS-2016/2 (Bruker,2016/2) was used for absorption correction. wR2(int) was 0.1117 before and 0.0599 after correction. The Ratio of minimum to maximum transmission is 0.8443. The \l/2 correction factor is Not present.'
_exptl_crystal_colour colourless
_exptl_crystal_density_diffrn 1.407
_exptl_crystal_description block
_exptl_crystal_F_000 1344
_exptl_crystal_size_max 0.15
_exptl_crystal_size_mid 0.1
_exptl_crystal_size_min 0.05
_refine_diff_density_max 0.216
_refine_diff_density_min -0.256
_refine_diff_density_rms 0.041
_refine_ls_abs_structure_details
;
 Flack x determined using 1942 quotients [(I+)-(I-)]/[(I+)+(I-)]
 (Parsons, Flack and Wagner, Acta Cryst. B69 (2013) 249-259).
;
_refine_ls_abs_structure_Flack 0.01(6)
_refine_ls_extinction_method none
_refine_ls_goodness_of_fit_ref 1.076
_refine_ls_hydrogen_treatment constr
_refine_ls_matrix_type full
_refine_ls_number_parameters 417
_refine_ls_number_reflns 5811
_refine_ls_number_restraints 0
_refine_ls_restrained_S_all 1.076
_refine_ls_R_factor_all 0.0495
_refine_ls_R_factor_gt 0.0403
_refine_ls_shift/su_max 0.000
_refine_ls_shift/su_mean 0.000
_refine_ls_structure_factor_coef Fsqd
_refine_ls_weighting_details 'w=1/[\s^2^(Fo^2^)+(0.0396P)^2^+0.6340P] where P=(Fo^2^+2Fc^2^)/3'
_refine_ls_weighting_scheme calc
_refine_ls_wR_factor_gt 0.0873
_refine_ls_wR_factor_ref 0.0931
_reflns_Friedel_coverage 0.774
_reflns_Friedel_fraction_full 0.996
_reflns_Friedel_fraction_max 0.995
_reflns_number_gt 5092
_reflns_number_total 5811
_reflns_threshold_expression 'I > 2\s(I)'
_cod_data_source_file ja8b13052_si_004.cif
_cod_data_source_block mjl18336_0m
_cod_database_code 4127907
_shelx_shelxl_version_number 2016/6
_shelx_space_group_comment
;
The symmetry employed for this shelxl refinement is uniquely defined
by the following loop, which should always be used as a source of
symmetry information in preference to the above space-group names.
They are only intended as comments.
;
_shelx_estimated_absorpt_t_max 0.967
_shelx_estimated_absorpt_t_min 0.906
_olex2_refinement_description
;
1. Fixed Uiso
 At 1.2 times of:
  All C(H) groups, All C(H,H) groups, All N(H) groups
 At 1.5 times of:
  All C(H,H,H) groups
2.a Secondary CH2 refined with riding coordinates:
 C2(H2A,H2B), C2A(H2AA,H2AB)
2.b Aromatic/amide H refined with riding coordinates:
 N1(H1), C8(H8), C9(H9), C10(H10), C11(H11), C13(H13), C14(H14), C15(H15),
 C16(H16), C17(H17), N1A(H1A), C8A(H8A), C9A(H9A), C10A(H10A), C11A(H11A),
 C13A(H13A), C14A(H14A), C15A(H15A), C16A(H16A), C17A(H17A)
2.c Idealised Me refined as rotating group:
 C4(H4A,H4B,H4C), C4A(H4AA,H4AB,H4AC)
;
_olex2_submission_special_instructions 'No special instructions were received'

loop_
_space_group_symop_operation_xyz
'x, y, z'
'-x+1/2, -y, z+1/2'
'-x, y+1/2, -z+1/2'
'x+1/2, -y+1/2, -z'

loop_
_atom_site_label
_atom_site_type_symbol
_atom_site_fract_x
_atom_site_fract_y
_atom_site_fract_z
_atom_site_U_iso_or_equiv
_atom_site_adp_type
_atom_site_occupancy
_atom_site_site_symmetry_order
_atom_site_calc_flag
_atom_site_refinement_flags_posn
F1 F 0.6948(2) 0.81374(13) 0.86122(13) 0.0686(6) Uani 1 1 d .
F2 F 0.6880(2) 0.60504(14) 0.91740(11) 0.0757(7) Uani 1 1 d .
F3 F 0.6969(3) 0.52420(13) 0.82796(15) 0.0907(9) Uani 1 1 d .
F4 F 0.5134(2) 0.56701(18) 0.86597(16) 0.1005(10) Uani 1 1 d .
O1 O 0.63716(18) 0.76548(12) 0.68712(12) 0.0399(5) Uani 1 1 d .
N1 N 0.8506(2) 0.79923(13) 0.69731(13) 0.0310(5) Uani 1 1 d .
H1 H 0.924926 0.785068 0.718407 0.037 Uiso 1 1 calc R
C1 C 0.7731(3) 0.68621(17) 0.77056(16) 0.0335(6) Uani 1 1 d .
C2 C 0.6371(3) 0.6545(2) 0.79460(19) 0.0452(8) Uani 1 1 d .
H2A H 0.586570 0.698393 0.816562 0.054 Uiso 1 1 calc R
H2B H 0.590884 0.637407 0.747807 0.054 Uiso 1 1 calc R
C3 C 0.6342(3) 0.5889(2) 0.8504(2) 0.0494(8) Uani 1 1 d .
C4 C 0.8476(3) 0.62521(18) 0.72382(19) 0.0449(8) Uani 1 1 d .
H4A H 0.795721 0.610422 0.679024 0.067 Uiso 1 1 calc GR
H4B H 0.863562 0.579000 0.755469 0.067 Uiso 1 1 calc GR
H4C H 0.931172 0.647142 0.707041 0.067 Uiso 1 1 calc GR
C5 C 0.7452(3) 0.75495(16) 0.71505(15) 0.0312(6) Uani 1 1 d .
C6 C 0.8495(3) 0.71518(18) 0.84024(16) 0.0368(7) Uani 1 1 d .
C7 C 0.8052(4) 0.7769(2) 0.88404(18) 0.0491(8) Uani 1 1 d .
C8 C 0.8644(5) 0.8038(3) 0.9492(2) 0.0699(12) Uani 1 1 d .
H8 H 0.829128 0.846257 0.977291 0.084 Uiso 1 1 calc R
C9 C 0.9768(5) 0.7669(3) 0.9725(3) 0.0849(16) Uani 1 1 d .
H9 H 1.019759 0.783592 1.017768 0.102 Uiso 1 1 calc R
C10 C 1.0271(4) 0.7064(3) 0.9309(3) 0.0760(14) Uani 1 1 d .
H10 H 1.105463 0.681790 0.947239 0.091 Uiso 1 1 calc R
C11 C 0.9648(3) 0.6805(2) 0.8651(2) 0.0530(9) Uani 1 1 d .
H11 H 1.001300 0.638533 0.836711 0.064 Uiso 1 1 calc R
C12 C 0.8559(3) 0.86556(15) 0.64893(15) 0.0308(6) Uani 1 1 d .
C13 C 0.7466(3) 0.90005(17) 0.61591(15) 0.0372(7) Uani 1 1 d .
H13 H 0.662204 0.878391 0.623553 0.045 Uiso 1 1 calc R
C14 C 0.7627(4) 0.96675(17) 0.57151(17) 0.0444(8) Uani 1 1 d .
H14 H 0.688118 0.991045 0.549711 0.053 Uiso 1 1 calc R
C15 C 0.8844(4) 0.99838(18) 0.55844(19) 0.0491(9) Uani 1 1 d .
H15 H 0.894191 1.042955 0.526671 0.059 Uiso 1 1 calc R
C16 C 0.9920(3) 0.96417(17) 0.5923(2) 0.0460(8) Uani 1 1 d .
H16 H 1.076167 0.985985 0.584360 0.055 Uiso 1 1 calc R
C17 C 0.9785(3) 0.89858(17) 0.63757(18) 0.0370(7) Uani 1 1 d .
H17 H 1.053164 0.875970 0.660997 0.044 Uiso 1 1 calc R
F1A F 0.3141(2) 0.60541(12) 0.74149(11) 0.0601(5) Uani 1 1 d .
F2A F 0.3022(2) 0.86301(10) 0.57204(11) 0.0556(5) Uani 1 1 d .
F3A F 0.36591(18) 0.79726(12) 0.47442(12) 0.0614(6) Uani 1 1 d .
F4A F 0.18213(17) 0.85541(10) 0.47256(10) 0.0469(4) Uani 1 1 d .
O1A O 0.13549(18) 0.75821(12) 0.71097(11) 0.0338(5) Uani 1 1 d .
N1A N 0.3532(2) 0.78026(14) 0.71775(13) 0.0322(5) Uani 1 1 d .
H1A H 0.429246 0.767267 0.698110 0.039 Uiso 1 1 calc R
C1A C 0.2640(2) 0.69773(15) 0.61332(14) 0.0269(6) Uani 1 1 d .
C2A C 0.1954(3) 0.74248(15) 0.54754(15) 0.0285(6) Uani 1 1 d .
H2AA H 0.183664 0.705905 0.504275 0.034 Uiso 1 1 calc R
H2AB H 0.107257 0.757655 0.565375 0.034 Uiso 1 1 calc R
C3A C 0.2617(3) 0.81386(17) 0.51794(16) 0.0356(6) Uani 1 1 d .
C4A C 0.4056(3) 0.67788(18) 0.59219(17) 0.0347(6) Uani 1 1 d .
H4AA H 0.406995 0.648689 0.544025 0.052 Uiso 1 1 calc GR
H4AB H 0.444573 0.646072 0.632789 0.052 Uiso 1 1 calc GR
H4AC H 0.455780 0.726206 0.586284 0.052 Uiso 1 1 calc GR
C5A C 0.2465(3) 0.74801(16) 0.68636(14) 0.0285(6) Uani 1 1 d .
C6A C 0.1912(3) 0.62102(15) 0.62854(16) 0.0310(6) Uani 1 1 d .
C7A C 0.2218(3) 0.57702(18) 0.69285(18) 0.0432(8) Uani 1 1 d .
C8A C 0.1650(4) 0.50695(19) 0.7103(2) 0.0546(9) Uani 1 1 d .
H8A H 0.190657 0.479110 0.754787 0.065 Uiso 1 1 calc R
C9A C 0.0706(4) 0.47734(19) 0.6627(2) 0.0531(9) Uani 1 1 d .
H9A H 0.030114 0.428813 0.674005 0.064 Uiso 1 1 calc R
C10A C 0.0351(3) 0.51869(18) 0.59846(19) 0.0444(8) Uani 1 1 d .
H10A H -0.030335 0.498673 0.565336 0.053 Uiso 1 1 calc R
C11A C 0.0946(3) 0.58953(16) 0.58193(17) 0.0346(7) Uani 1 1 d .
H11A H 0.068498 0.617315 0.537480 0.041 Uiso 1 1 calc R
C12A C 0.3539(3) 0.83390(17) 0.78035(16) 0.0337(6) Uani 1 1 d .
C13A C 0.4472(3) 0.89109(19) 0.7816(2) 0.0481(8) Uani 1 1 d .
H13A H 0.509220 0.894578 0.741315 0.058 Uiso 1 1 calc R
C14A C 0.4513(4) 0.9438(2) 0.8414(2) 0.0617(10) Uani 1 1 d .
H14A H 0.516389 0.983257 0.841877 0.074 Uiso 1 1 calc R
C15A C 0.3633(4) 0.9398(2) 0.8996(2) 0.0628(11) Uani 1 1 d .
H15A H 0.365987 0.976692 0.940127 0.075 Uiso 1 1 calc R
C16A C 0.2709(4) 0.8820(3) 0.8989(2) 0.0690(12) Uani 1 1 d .
H16A H 0.210100 0.878414 0.939779 0.083 Uiso 1 1 calc R
C17A C 0.2652(4) 0.8287(2) 0.83931(18) 0.0578(10) Uani 1 1 d .
H17A H 0.200558 0.788999 0.839149 0.069 Uiso 1 1 calc R

loop_
_atom_site_aniso_label
_atom_site_aniso_U_11
_atom_site_aniso_U_22
_atom_site_aniso_U_33
_atom_site_aniso_U_23
_atom_site_aniso_U_13
_atom_site_aniso_U_12
F1 0.0601(13) 0.0789(14) 0.0670(13) -0.0241(12) 0.0053(12) 0.0158(12)
F2 0.0986(17) 0.0927(16) 0.0359(10) 0.0114(11) -0.0112(12) -0.0450(14)
F3 0.137(2) 0.0515(13) 0.0837(17) 0.0097(12) 0.0329(17) -0.0123(14)
F4 0.0463(13) 0.147(2) 0.108(2) 0.0707(19) -0.0067(13) -0.0411(15)
O1 0.0228(10) 0.0511(12) 0.0457(12) 0.0022(10) -0.0060(9) 0.0009(9)
N1 0.0206(11) 0.0408(13) 0.0315(12) 0.0026(10) -0.0025(9) 0.0005(10)
C1 0.0255(15) 0.0413(15) 0.0336(14) 0.0021(13) -0.0007(12) -0.0051(12)
C2 0.0301(16) 0.063(2) 0.0421(18) 0.0085(15) -0.0033(14) -0.0124(15)
C3 0.0400(18) 0.063(2) 0.0448(19) 0.0039(17) -0.0016(15) -0.0181(17)
C4 0.0432(19) 0.0426(17) 0.0490(19) -0.0025(14) 0.0059(15) -0.0005(14)
C5 0.0249(15) 0.0405(15) 0.0283(13) -0.0070(12) 0.0000(12) 0.0008(12)
C6 0.0299(16) 0.0473(17) 0.0331(16) 0.0074(13) -0.0027(13) -0.0096(13)
C7 0.052(2) 0.060(2) 0.0351(17) -0.0029(15) 0.0019(15) -0.0086(18)
C8 0.098(3) 0.074(3) 0.0376(19) -0.0062(19) 0.001(2) -0.034(3)
C9 0.118(4) 0.083(3) 0.054(3) 0.018(2) -0.036(3) -0.053(3)
C10 0.073(3) 0.073(3) 0.082(3) 0.034(3) -0.048(2) -0.029(2)
C11 0.046(2) 0.0485(18) 0.064(2) 0.0148(17) -0.0219(18) -0.0107(16)
C12 0.0340(15) 0.0319(14) 0.0266(14) -0.0061(11) 0.0022(12) 0.0022(12)
C13 0.0370(16) 0.0416(16) 0.0331(15) -0.0086(13) -0.0040(14) 0.0042(14)
C14 0.057(2) 0.0387(16) 0.0373(17) -0.0023(14) -0.0107(16) 0.0097(15)
C15 0.068(3) 0.0351(16) 0.0437(19) 0.0013(14) 0.0005(17) -0.0003(16)
C16 0.051(2) 0.0378(16) 0.0495(19) -0.0016(15) 0.0100(17) -0.0030(15)
C17 0.0355(16) 0.0354(15) 0.0402(17) -0.0011(13) 0.0055(14) 0.0027(13)
F1A 0.0623(12) 0.0668(12) 0.0512(11) 0.0208(10) -0.0226(10) -0.0034(11)
F2A 0.0730(13) 0.0426(10) 0.0513(11) 0.0039(9) -0.0185(10) -0.0238(10)
F3A 0.0451(11) 0.0660(12) 0.0731(14) 0.0195(11) 0.0291(10) -0.0018(10)
F4A 0.0483(10) 0.0467(10) 0.0457(10) 0.0171(8) -0.0069(9) -0.0054(9)
O1A 0.0210(10) 0.0481(11) 0.0324(10) -0.0049(9) 0.0014(8) 0.0012(8)
N1A 0.0212(12) 0.0433(13) 0.0322(13) -0.0058(10) -0.0015(10) 0.0018(10)
C1A 0.0196(13) 0.0351(14) 0.0258(13) -0.0024(11) 0.0016(11) -0.0003(11)
C2A 0.0248(14) 0.0335(14) 0.0271(13) -0.0002(11) 0.0007(11) -0.0040(12)
C3A 0.0292(15) 0.0419(16) 0.0358(15) 0.0020(13) 0.0012(13) -0.0040(13)
C4A 0.0244(14) 0.0446(16) 0.0352(15) -0.0066(14) 0.0019(12) 0.0045(12)
C5A 0.0226(14) 0.0368(14) 0.0260(13) 0.0023(11) -0.0015(12) 0.0014(12)
C6A 0.0277(14) 0.0312(13) 0.0342(15) 0.0031(12) 0.0043(12) 0.0033(12)
C7A 0.0432(19) 0.0427(17) 0.0436(18) 0.0085(14) -0.0061(15) 0.0024(14)
C8A 0.067(2) 0.0425(18) 0.054(2) 0.0196(16) 0.0026(19) 0.0016(17)
C9A 0.068(2) 0.0338(16) 0.057(2) 0.0049(16) 0.0175(19) -0.0070(16)
C10A 0.0473(19) 0.0383(16) 0.0476(19) -0.0056(15) 0.0081(16) -0.0078(15)
C11A 0.0368(16) 0.0324(14) 0.0345(16) -0.0021(12) 0.0054(13) -0.0028(12)
C12A 0.0263(15) 0.0437(15) 0.0311(15) -0.0063(12) -0.0060(12) 0.0063(12)
C13A 0.0436(19) 0.0455(18) 0.055(2) -0.0128(16) 0.0058(16) -0.0019(15)
C14A 0.062(2) 0.049(2) 0.074(3) -0.0245(19) -0.008(2) -0.0011(19)
C15A 0.059(2) 0.074(2) 0.056(2) -0.034(2) -0.012(2) 0.014(2)
C16A 0.058(2) 0.110(3) 0.0396(19) -0.029(2) 0.0032(18) -0.003(2)
C17A 0.050(2) 0.088(3) 0.0358(17) -0.0156(18) 0.0016(16) -0.018(2)

loop_
_atom_type_symbol
_atom_type_description
_atom_type_scat_dispersion_real
_atom_type_scat_dispersion_imag
_atom_type_scat_source
C C 0.0148 0.0070 'International Tables Vol C Tables 4.2.6.8 and 6.1.1.4'
H H 0.0000 0.0000 'International Tables Vol C Tables 4.2.6.8 and 6.1.1.4'
F F 0.0599 0.0411 'International Tables Vol C Tables 4.2.6.8 and 6.1.1.4'
N N 0.0253 0.0136 'International Tables Vol C Tables 4.2.6.8 and 6.1.1.4'
O O 0.0412 0.0250 'International Tables Vol C Tables 4.2.6.8 and 6.1.1.4'

loop_
_geom_angle_atom_site_label_1
_geom_angle_atom_site_label_2
_geom_angle_atom_site_label_3
_geom_angle
C5 N1 H1 116.0
C5 N1 C12 128.0(2)
C12 N1 H1 116.0
C4 C1 C2 110.7(3)
C4 C1 C5 106.0(2)
C4 C1 C6 113.1(2)
C5 C1 C2 105.6(2)
C6 C1 C2 110.9(2)
C6 C1 C5 110.2(2)
C1 C2 H2A 108.0
C1 C2 H2B 108.0
H2A C2 H2B 107.2
C3 C2 C1 117.3(3)
C3 C2 H2A 108.0
C3 C2 H2B 108.0
F2 C3 F3 103.5(3)
F2 C3 C2 114.5(3)
F3 C3 C2 115.0(3)
F4 C3 F2 105.5(3)
F4 C3 F3 105.9(3)
F4 C3 C2 111.6(3)
C1 C4 H4A 109.5
C1 C4 H4B 109.5
C1 C4 H4C 109.5
H4A C4 H4B 109.5
H4A C4 H4C 109.5
H4B C4 H4C 109.5
O1 C5 N1 123.1(3)
O1 C5 C1 121.9(2)
N1 C5 C1 114.9(2)
C7 C6 C1 121.4(3)
C7 C6 C11 115.6(3)
C11 C6 C1 122.9(3)
F1 C7 C6 117.8(3)
F1 C7 C8 117.3(4)
C8 C7 C6 124.9(4)
C7 C8 H8 121.2
C7 C8 C9 117.6(4)
C9 C8 H8 121.2
C8 C9 H9 119.8
C10 C9 C8 120.4(4)
C10 C9 H9 119.8
C9 C10 H10 119.7
C9 C10 C11 120.6(4)
C11 C10 H10 119.7
C6 C11 H11 119.6
C10 C11 C6 120.8(4)
C10 C11 H11 119.6
C13 C12 N1 123.9(3)
C13 C12 C17 119.6(3)
C17 C12 N1 116.4(2)
C12 C13 H13 120.5
C14 C13 C12 119.0(3)
C14 C13 H13 120.5
C13 C14 H14 119.2
C15 C14 C13 121.5(3)
C15 C14 H14 119.2
C14 C15 H15 120.5
C14 C15 C16 118.9(3)
C16 C15 H15 120.5
C15 C16 H16 119.6
C15 C16 C17 120.8(3)
C17 C16 H16 119.6
C12 C17 H17 119.9
C16 C17 C12 120.2(3)
C16 C17 H17 119.9
C5A N1A H1A 117.2
C5A N1A C12A 125.6(2)
C12A N1A H1A 117.2
C2A C1A C5A 106.5(2)
C4A C1A C2A 111.0(2)
C4A C1A C5A 115.5(2)
C6A C1A C2A 109.4(2)
C6A C1A C4A 108.1(2)
C6A C1A C5A 106.1(2)
C1A C2A H2AA 108.0
C1A C2A H2AB 108.0
H2AA C2A H2AB 107.2
C3A C2A C1A 117.2(2)
C3A C2A H2AA 108.0
C3A C2A H2AB 108.0
F2A C3A F3A 106.9(2)
F2A C3A F4A 105.9(2)
F2A C3A C2A 114.4(2)
F3A C3A F4A 105.1(2)
F3A C3A C2A 112.7(2)
F4A C3A C2A 111.3(2)
C1A C4A H4AA 109.5
C1A C4A H4AB 109.5
C1A C4A H4AC 109.5
H4AA C4A H4AB 109.5
H4AA C4A H4AC 109.5
H4AB C4A H4AC 109.5
O1A C5A N1A 123.5(2)
O1A C5A C1A 118.3(2)
N1A C5A C1A 118.1(2)
C7A C6A C1A 119.7(3)
C7A C6A C11A 115.1(3)
C11A C6A C1A 125.2(2)
F1A C7A C6A 117.9(3)
F1A C7A C8A 118.0(3)
C8A C7A C6A 124.1(3)
C7A C8A H8A 120.4
C7A C8A C9A 119.2(3)
C9A C8A H8A 120.4
C8A C9A H9A 120.3
C8A C9A C10A 119.4(3)
C10A C9A H9A 120.3
C9A C10A H10A 119.9
C9A C10A C11A 120.3(3)
C11A C10A H10A 119.9
C6A C11A H11A 119.0
C10A C11A C6A 121.9(3)
C10A C11A H11A 119.0
C13A C12A N1A 118.4(3)
C13A C12A C17A 119.7(3)
C17A C12A N1A 121.9(3)
C12A C13A H13A 120.0
C12A C13A C14A 120.0(3)
C14A C13A H13A 120.0
C13A C14A H14A 119.5
C15A C14A C13A 120.9(4)
C15A C14A H14A 119.5
C14A C15A H15A 120.4
C14A C15A C16A 119.1(3)
C16A C15A H15A 120.4
C15A C16A H16A 119.6
C15A C16A C17A 120.8(4)
C17A C16A H16A 119.6
C12A C17A C16A 119.5(4)
C12A C17A H17A 120.2
C16A C17A H17A 120.2

loop_
_geom_bond_atom_site_label_1
_geom_bond_atom_site_label_2
_geom_bond_distance
F1 C7 1.354(4)
F2 C3 1.324(4)
F3 C3 1.340(4)
F4 C3 1.322(4)
O1 C5 1.223(3)
N1 H1 0.8800
N1 C5 1.355(3)
N1 C12 1.418(4)
C1 C2 1.553(4)
C1 C4 1.531(4)
C1 C5 1.553(4)
C1 C6 1.532(4)
C2 H2A 0.9900
C2 H2B 0.9900
C2 C3 1.490(5)
C4 H4A 0.9800
C4 H4B 0.9800
C4 H4C 0.9800
C6 C7 1.383(5)
C6 C11 1.392(4)
C7 C8 1.371(5)
C8 H8 0.9500
C8 C9 1.374(7)
C9 H9 0.9500
C9 C10 1.368(7)
C10 H10 0.9500
C10 C11 1.390(5)
C11 H11 0.9500
C12 C13 1.392(4)
C12 C17 1.392(4)
C13 H13 0.9500
C13 C14 1.392(4)
C14 H14 0.9500
C14 C15 1.379(5)
C15 H15 0.9500
C15 C16 1.381(5)
C16 H16 0.9500
C16 C17 1.382(4)
C17 H17 0.9500
F1A C7A 1.362(4)
F2A C3A 1.333(3)
F3A C3A 1.341(3)
F4A C3A 1.342(3)
O1A C5A 1.228(3)
N1A H1A 0.8800
N1A C5A 1.342(3)
N1A C12A 1.430(4)
C1A C2A 1.551(4)
C1A C4A 1.536(4)
C1A C5A 1.552(4)
C1A C6A 1.534(4)
C2A H2AA 0.9900
C2A H2AB 0.9900
C2A C3A 1.492(4)
C4A H4AA 0.9800
C4A H4AB 0.9800
C4A H4AC 0.9800
C6A C7A 1.390(4)
C6A C11A 1.392(4)
C7A C8A 1.369(5)
C8A H8A 0.9500
C8A C9A 1.373(5)
C9A H9A 0.9500
C9A C10A 1.378(5)
C10A H10A 0.9500
C10A C11A 1.389(4)
C11A H11A 0.9500
C12A C13A 1.369(4)
C12A C17A 1.377(4)
C13A H13A 0.9500
C13A C14A 1.383(5)
C14A H14A 0.9500
C14A C15A 1.361(6)
C15A H15A 0.9500
C15A C16A 1.370(6)
C16A H16A 0.9500
C16A C17A 1.388(5)
C17A H17A 0.9500
